data_2009521
loop_
_publ_author_name
'Simard, M.G.'
'Wharf, I.'

_publ_section_title
;
 Comparison of the structures of two trimesityltin iodide solvates and
 triphenyltin iodide
;
_journal_issue 3
_journal_name_full 'Acta Crystallographica Section C'
_journal_page_first 397
_journal_page_last 403
_journal_paper_doi 10.1107/S0108270193008935
_journal_volume 50
_journal_year 1994
_chemical_formula_sum 'C55 H66 Cl3 D I2 Sn2'
_chemical_formula_weight 1326.69
_space_group_IT_number 2
_space_group_name_Hall '-P 1'
_space_group_name_H-M_alt 'P -1'
_symmetry_cell_setting triclinic
_symmetry_space_group_name_Hall '-P 1'
_symmetry_space_group_name_H-M 'P -1'
_atom_type_scat_source
;Cromer & Mann (1968) for non-H atoms and Stewart, Davidson & Simpson
(1965) for H atoms
;
_cell_angle_alpha 94.08(4)
_cell_angle_beta 96.59(4)
_cell_angle_gamma 91.44(4)
_cell_formula_units_Z 2
_cell_length_a 8.413(5)
_cell_length_b 16.859(8)
_cell_length_c 19.184(3)
_cell_measurement_reflns_used 25
_cell_measurement_temperature 225
_cell_measurement_theta_max 25.0
_cell_measurement_theta_min 20.0
_cell_volume 2695(2)
_diffrn_measurement_device 'Enraf-Nonius CAD-4'
_diffrn_measurement_method \w/2\q
_diffrn_radiation_type MoK\=\a
_diffrn_radiation_wavelength 0.71073
_diffrn_reflns_av_R_equivalents 0.023
_diffrn_reflns_limit_h_max 9
_diffrn_reflns_limit_h_min -9
_diffrn_reflns_limit_k_max 20
_diffrn_reflns_limit_k_min 0
_diffrn_reflns_limit_l_max 22
_diffrn_reflns_limit_l_min -22
_diffrn_reflns_number 18878
_diffrn_reflns_theta_max 50
_diffrn_standards_decay_% +-4.0
_diffrn_standards_interval_time 60
_diffrn_standards_number 3
_exptl_absorpt_coefficient_mu 2.25
_exptl_absorpt_correction_T_max 0.84
_exptl_absorpt_correction_T_min 0.40
_exptl_absorpt_correction_type 'Gaussian integration (20 x 20 x 20)'
_exptl_crystal_colour white
_exptl_crystal_density_diffrn 1.634
_exptl_crystal_description parallelepiped
_exptl_crystal_size_max '0.68 (010,0\=10)'
_exptl_crystal_size_mid '0.50 (111,\=1\=1\=1)'
_exptl_crystal_size_min '0.08 (001,00\=1)'
_refine_diff_density_max 2.27
_refine_diff_density_min -1.72
_refine_ls_goodness_of_fit_obs 3.00
_refine_ls_number_parameters 559
_refine_ls_number_reflns 7199
_refine_ls_R_factor_obs 0.045
_refine_ls_shift/esd_max 0.16
_refine_ls_structure_factor_coef F
_refine_ls_weighting_details 'w = 1/[\s^2^(F) + 0.0001F^2^]'
_refine_ls_weighting_scheme calc
_refine_ls_wR_factor_obs 0.052
_reflns_number_observed 7199
_reflns_number_total 9443
_reflns_observed_criterion I>=3\s(I)
_cod_data_source_file br1044.cif
_cod_data_source_block br1044_structure_1_of_4
_cod_depositor_comments
;
The following automatic conversions were performed:
'_symmetry_cell_setting' value 'Triclinic' changed to 'triclinic'
according to '/home/saulius/struct/CIF-dictionaries/cif_core.dic'
dictionary named 'cif_core.dic' version 2.4.1 from 2010-06-29.

Automatic conversion script
Id: cif_fix_enum 1527 2010-12-29 10:47:43Z saulius 

The following automatic conversions were performed:

'_symmetry_cell_setting' value 'Triclinic' changed to 'triclinic'
according to /home/saulius/struct/CIF-dictionaries/cif_core.dic
dictionary named 'cif_core.dic' version 2.4.1 from 2010-06-29.

Automatic conversion script
Id: cif_fix_values 1715 2011-07-08 13:25:40Z adriana 

The following automatic conversions were performed:

'_refine_ls_weighting_scheme' value '1/[\s^2^(F) + 0.0001F^2^]' was
changed to 'calc'. New tag '_refine_ls_weighting_details' was
created. The value of the new tag was set to 'w = 1/[\s^2^(F) +
0.0001F^2^]'.

Automatic conversion script
Id: cif_fix_values 3143 2015-03-26 13:38:13Z robertas 
;
_cod_original_cell_volume 2694.6(2)
_cod_original_formula_sum 'C55 H66 Cl3 D1 I2 Sn2'
_cod_database_code 2009521

loop_
_space_group_symop_id
_space_group_symop_operation_xyz
1 x,y,z
2 -x,-y,-z

loop_
_atom_site_label
_atom_site_fract_x
_atom_site_fract_y
_atom_site_fract_z
I(1) .42157(6) .90377(4) .76239(3)
I(2) .29144(6) .57751(4) .26782(3)
Sn(1) .74827(5) .92008(3) .76372(3)
Sn(2) .60944(5) .56964(3) .24909(3)
Cl(1) .5668(5) .7098(2) .4891(2)
Cl(2) .2860(4) .7893(3) .4366(2)
Cl(3) .3871(5) .7951(4) .5813(2)
C(10) .4489(12) .7867(7) .5020(6)
C(111) .7890(8) 1.0366(4) .8177(3)
C(112) .7171(7) 1.0540(4) .8794(4)
C(113) .7133(8) 1.1319(4) .9067(4)
C(114) .7757(8) 1.1946(4) .8743(4)
C(115) .8558(9) 1.1758(4) .8170(4)
C(116) .8657(8) 1.0987(4) .7883(4)
C(117) .6482(9) .9908(4) .9202(4)
C(118) .7590(10) 1.2793(5) .9013(5)
C(119) .9636(10) 1.0856(5) .7280(4)
C(121) .7859(8) .9165(4) .6542(4)
C(122) .6978(9) .9654(5) .6093(4)
C(123) .7245(9) .9639(5) .5387(4)
C(124) .8337(9) .9143(5) .5109(4)
C(125) .9206(9) .8685(5) .5562(4)
C(126) .9000(8) .8673(4) .6269(4)
C(127) .5769(10) 1.0220(5) .6334(4)
C(128) .8601(11) .9142(6) .4342(5)
C(129) 1.0051(10) .8156(5) .6714(5)
C(131) .8378(8) .8197(4) .8179(4)
C(132) .7765(8) .7431(4) .7933(4)
C(133) .8298(9) .6781(4) .8281(4)
C(134) .9413(9) .6850(4) .8869(4)
C(135) 1.0013(8) .7611(4) .9102(4)
C(136) .9529(8) .8286(4) .8761(4)
C(137) .6583(9) .7273(5) .7282(4)
C(138) .9991(10) .6133(5) .9225(5)
C(139) 1.0370(9) .9062(4) .9032(5)
C(211) .6017(7) .4607(4) .1822(3)
C(212) .4947(8) .4529(4) .1199(3)
C(213) .4732(8) .3795(4) .0825(4)
C(214) .5516(8) .3133(4) .1048(4)
C(215) .6621(8) .3224(4) .1630(4)
C(216) .6904(8) .3948(4) .2020(4)
C(217) .4033(9) .5218(4) .0910(4)
C(218) .5121(10) .2328(4) .0654(4)
C(219) .8233(9) .3990(5) .2628(4)
C(221) .7243(8) .5690(4) .3559(4)
C(222) .6664(9) .5164(4) .4017(4)
C(223) .7301(9) .5209(5) .4719(4)
C(224) .8494(9) .5760(5) .4985(4)
C(225) .9092(8) .6252(4) .4524(4)
C(226) .8502(8) .6230(4) .3823(4)
C(227) .5399(11) .4526(5) .3780(4)
C(228) .9157(11) .5815(6) .5756(4)
C(229) .9269(9) .6783(5) .3361(4)
C(231) .6666(8) .6736(4) .1963(4)
C(232) .6164(8) .7493(4) .2189(4)
C(233) .6504(9) .8136(4) .1810(5)
C(234) .7310(9) .8076(4) .1236(4)
C(235) .7843(8) .7335(4) .1028(4)
C(236) .7565(8) .6666(4) .1388(4)
C(237) .5328(11) .7629(5) .2828(5)
C(238) .7669(11) .8792(5) .0844(5)
C(239) .8315(9) .5907(4) .1162(4)
D(10) .5115 .8337 .4985
H(113) .6569 1.1466 .9455
H(115) .9022 1.2178 .7949
H(117A) .6816 1.0003 .9691
H(117B) .5377 .9851 .9030
H(117C) .6771 .9376 .9092
H(118A) .7461 1.3170 .8667
H(118B) .8413 1.3110 .9289
H(118C) .7008 1.2907 .9402
H(119A) 1.0559 1.1196 .7299
H(119B) 1.0066 1.0341 .7245
H(119C) .9133 1.1005 .6842
H(123) .6578 .9968 .5106
H(125) 1.0087 .8384 .5439
H(127A) .5507 1.0624 .6024
H(127B) .4770 .9940 .6322
H(127C) .6114 1.0465 .6790
H(128A) .9388 .8749 .4396
H(128B) .9096 .9640 .4279
H(128C) .7601 .9138 .4057
H(129A) .9534 .7726 .6901
H(129B) 1.0885 .7952 .6465
H(129C) 1.0659 .8327 .7149
H(133) .7836 .6284 .8083
H(135) 1.0837 .7692 .9485
H(137A) .6635 .6726 .7135
H(137B) .5536 .7448 .7336
H(137C) .6620 .7718 .7007
H(138) .9258 .5701 .9252
H(138B) 1.1091 .6069 .9174
H(138C) .9927 .6186 .9718
H(139A) .9760 .9380 .9324
H(139B) 1.1314 .8934 .9318
H(139C) 1.0826 .9262 .8646
H(213) .4000 .3807 .0411
H(215) .7211 .2775 .1763
H(217A) .4626 .5700 .1058
H(217B) .3059 .5239 .1116
H(235) .8354 .7267 .0613
H(237A) .4225 .7611 .2650
H(237B) .5762 .8129 .3033
H(237C) .5519 .7280 .3195
H(238A) .8548 .9142 .1018
H(238B) .6700 .8994 .0633
H(238C) .8189 .8704 .0432
H(239A) .8869 .5644 .1534
H(239B) .9036 .5961 .0820
H(239C) .7511 .5520 .0971

loop_
_geom_angle_atom_site_label_1
_geom_angle_atom_site_label_2
_geom_angle_atom_site_label_3
_geom_angle
_geom_angle_publ_flag
I(1) Sn(1) C(111) 99.90(17) yes
I(1) Sn(1) C(121) 104.69(18) yes
I(1) Sn(1) C(131) 103.60(17) yes
C(111) Sn(1) C(121) 113.6(3) yes
C(111) Sn(1) C(131) 117.7(3) yes
C(121) Sn(1) C(131) 114.6(3) yes
Sn(1) C(111) C(112) 118.8(5) yes
Sn(1) C(111) C(116) 121.9(5) yes
Sn(1) C(121) C(122) 119.6(5) yes
Sn(1) C(121) C(126) 121.5(5) yes
Sn(1) C(131) C(132) 118.5(5) yes
Sn(1) C(131) C(136) 122.0(5) yes
C(112) C(111) C(116) 118.7(6) no
C(111) C(112) C(113) 119.7(6) no
C(111) C(112) C(117) 123.2(6) yes
C(113) C(112) C(117) 117.0(6) no
C(112) C(113) C(114) 122.0(6) no
C(113) C(114) C(115) 117.2(6) no
C(113) C(114) C(118) 121.4(7) no
C(115) C(114) C(118) 121.5(7) no
C(114) C(115) C(116) 123.0(6) no
C(111) C(116) C(115) 119.0(6) no
C(111) C(116) C(119) 123.1(6) yes
C(115) C(116) C(119) 117.8(6) no
C(122) C(121) C(126) 118.9(7) no
C(121) C(122) C(123) 119.4(7) no
C(121) C(122) C(127) 123.2(7) yes
C(123) C(122) C(127) 117.4(7) no
C(122) C(123) C(124) 122.2(8) no
C(123) C(124) C(125) 117.2(7) no
C(123) C(124) C(128) 121.0(8) no
C(125) C(124) C(128) 121.8(7) no
C(124) C(125) C(126) 123.3(7) no
C(121) C(126) C(125) 118.9(7) no
C(121) C(126) C(129) 122.9(7) yes
C(125) C(126) C(129) 118.2(7) no
C(132) C(131) C(136) 119.5(7) no
C(131) C(132) C(133) 119.5(7) no
C(131) C(132) C(137) 123.1(7) yes
C(133) C(132) C(137) 117.4(6) no
C(132) C(133) C(134) 122.5(6) no
C(133) C(134) C(135) 117.2(7) no
C(133) C(134) C(138) 121.2(7) no
C(135) C(134) C(138) 121.5(7) no
C(134) C(135) C(136) 122.4(7) no
C(131) C(136) C(135) 118.9(6) no
C(131) C(136) C(139) 124.1(6) yes
C(135) C(136) C(139) 116.9(7) no
I(2) Sn(2) C(211) 99.57(17) yes
I(2) Sn(2) C(221) 102.49(18) yes
I(2) Sn(2) C(231) 106.36(18) yes
C(211) Sn(2) C(221) 118.2(3) yes
C(211) Sn(2) C(231) 113.2(2) yes
C(221) Sn(2) C(231) 114.4(3) yes
Sn(2) C(211) C(212) 119.2(5) yes
Sn(2) C(211) C(216) 121.8(5) yes
Sn(2) C(221) C(222) 119.6(5) yes
Sn(2) C(221) C(226) 121.7(5) yes
Sn(2) C(231) C(232) 120.9(5) yes
Sn(2) C(231) C(236) 120.1(5) yes
C(212) C(211) C(216) 118.8(6) no
C(211) C(212) C(213) 119.0(6) no
C(211) C(212) C(217) 123.0(6) yes
C(213) C(212) C(217) 118.0(6) no
C(212) C(213) C(214) 122.1(6) no
C(213) C(214) C(215) 118.5(6) no
C(213) C(214) C(218) 119.8(7) no
C(215) C(214) C(218) 121.7(7) no
C(214) C(215) C(216) 121.8(6) no
C(211) C(216) C(215) 119.5(6) no
C(211) C(216) C(219) 123.3(6) yes
C(215) C(216) C(219) 117.1(6) no
C(222) C(221) C(226) 118.6(6) no
C(221) C(222) C(223) 119.8(7) no
C(221) C(222) C(227) 123.1(7) yes
C(223) C(222) C(227) 117.1(7) no
C(222) C(223) C(224) 121.6(7) no
C(223) C(224) C(225) 118.0(7) no
C(223) C(224) C(228) 121.1(8) no
C(225) C(224) C(228) 120.9(7) no
C(224) C(225) C(226) 122.5(7) no
C(221) C(226) C(225) 119.4(7) no
C(221) C(226) C(229) 122.4(7) yes
C(225) C(226) C(229) 118.2(6) no
C(232) C(231) C(236) 119.0(6) no
C(231) C(232) C(233) 118.5(7) no
C(231) C(232) C(237) 122.3(7) yes
C(233) C(232) C(237) 119.1(6) no
C(232) C(233) C(234) 123.4(7) no
C(233) C(234) C(235) 117.8(7) no
C(233) C(234) C(238) 121.8(8) no
C(235) C(234) C(238) 120.4(8) no
C(234) C(235) C(236) 121.9(7) no
C(231) C(236) C(235) 119.2(6) no
C(231) C(236) C(239) 122.9(6) yes
C(235) C(236) C(239) 117.8(6) no
Cl(1) C(10) Cl(2) 113.4(6) no
Cl(1) C(10) Cl(3) 114.2(8) no
Cl(2) C(10) Cl(3) 110.3(6) no

loop_
_geom_bond_atom_site_label_1
_geom_bond_atom_site_label_2
_geom_bond_distance
_geom_bond_publ_flag
I(1) Sn(1) 2.7524(18) yes
Sn(1) C(111) 2.156(7) yes
Sn(1) C(121) 2.158(7) yes
Sn(1) C(131) 2.157(7) yes
C(111) C(112) 1.405(9) yes
C(111) C(116) 1.402(10) yes
C(112) C(113) 1.382(9) no
C(112) C(117) 1.509(10) no
C(113) C(114) 1.386(10) no
C(114) C(115) 1.376(11) no
C(114) C(118) 1.499(10) no
C(115) C(116) 1.383(10) no
C(116) C(119) 1.501(11) no
C(121) C(122) 1.398(11) yes
C(121) C(126) 1.405(10) yes
C(122) C(123) 1.396(11) no
C(122) C(127) 1.502(11) no
C(123) C(124) 1.384(11) no
C(124) C(125) 1.366(12) no
C(124) C(128) 1.513(12) no
C(125) C(126) 1.389(11) no
C(126) C(129) 1.497(12) no
C(131) C(132) 1.407(9) yes
C(131) C(136) 1.388(10) yes
C(132) C(133) 1.381(11) no
C(132) C(137) 1.508(11) no
C(133) C(134) 1.377(12) no
C(134) C(135) 1.391(10) no
C(134) C(138) 1.495(11) no
C(135) C(136) 1.399(10) no
C(136) C(139) 1.501(10) no
I(2) Sn(2) 2.7451(17) yes
Sn(2) C(211) 2.160(6) yes
Sn(2) C(221) 2.163(7) yes
Sn(2) C(231) 2.156(7) yes
C(211) C(212) 1.407(10) yes
C(211) C(216) 1.404(9) yes
C(212) C(213) 1.383(9) no
C(212) C(217) 1.512(10) no
C(213) C(214) 1.379(10) no
C(214) C(215) 1.365(10) no
C(214) C(218) 1.516(10) no
C(215) C(216) 1.386(9) no
C(216) C(219) 1.517(10) no
C(221) C(222) 1.408(10) yes
C(221) C(226) 1.403(9) yes
C(222) C(223) 1.388(11) no
C(222) C(227) 1.503(11) no
C(223) C(224) 1.378(11) no
C(224) C(225) 1.381(12) no
C(224) C(228) 1.516(11) no
C(225) C(226) 1.377(11) no
C(226) C(229) 1.513(11) no
C(231) C(232) 1.409(9) yes
C(231) C(236) 1.408(10) yes
C(232) C(233) 1.390(11) no
C(232) C(237) 1.490(12) no
C(233) C(234) 1.357(12) no
C(234) C(235) 1.385(11) no
C(234) C(238) 1.508(11) no
C(235) C(236) 1.392(10) no
C(236) C(239) 1.500(10) no
Cl(1) C(10) 1.673(11) no
Cl(3) C(10) 1.661(12) no
Cl(2) C(10) 1.752(11) no
